data_4064319
loop_
_publ_author_name
'de Fr\'emont, Pierre'
'Clavier, Herv\'e'
'Rosa, Vitor'
'Avil\'es, Teresa'
'Braunstein, Pierre'

_publ_section_title
;
 Synthesis, Characterization, and Reactivity of Cationic Gold(I)
 \a-Diimine Complexes
;
_journal_issue 8
_journal_name_full Organometallics
_journal_page_first 2241
_journal_paper_doi 10.1021/om2000426
_journal_volume 30
_journal_year 2011
_chemical_formula_moiety 'C64 H78 Au Cl2 F6 N4 Sb'
_chemical_formula_sum 'C64 H78 Au Cl2 F6 N4 Sb'
_chemical_formula_weight 1406.92
_chemical_name_systematic IPrAuBIANSbF6
_space_group_IT_number 14
_symmetry_cell_setting monoclinic
_symmetry_Int_Tables_number 14
_symmetry_space_group_name_Hall '-P 2ybc'
_symmetry_space_group_name_H-M 'P 1 21/c 1'
_atom_sites_solution_hydrogens geom
_atom_sites_solution_primary direct
_atom_sites_solution_secondary difmap
_audit_creation_method SHELXL-97
_cell_angle_alpha 90.00
_cell_angle_beta 108.346(2)
_cell_angle_gamma 90.00
_cell_formula_units_Z 4
_cell_length_a 12.7326(3)
_cell_length_b 22.1068(8)
_cell_length_c 24.1922(7)
_cell_measurement_reflns_used 13637
_cell_measurement_temperature 173(2)
_cell_measurement_theta_max 27.485
_cell_measurement_theta_min 0.998
_cell_volume 6463.4(3)
_computing_cell_refinement 'HKL Scalepack (Otwinowski & Minor 1997)'
_computing_data_collection 'Collect (Bruker AXS BV, 1997-2004)'
_computing_data_reduction 'HKL Denzo and Scalepack (Otwinowski & Minor 1997)'
_computing_molecular_graphics ORTEP
_computing_publication_material PLATON
_computing_structure_refinement 'SHELXL-97 (Sheldrick, 1997)'
_computing_structure_solution 'SHELXS-97 (Sheldrick, 1997)'
_diffrn_ambient_temperature 173(2)
_diffrn_detector_area_resol_mean 9
_diffrn_measured_fraction_theta_full 0.998
_diffrn_measured_fraction_theta_max 0.998
_diffrn_measurement_device_type KappaCCD
_diffrn_measurement_method 'CCD rotation images, thick slices'
_diffrn_radiation_monochromator graphite
_diffrn_radiation_probe x-ray
_diffrn_radiation_type MoK\a
_diffrn_radiation_wavelength 0.71073
_diffrn_reflns_av_R_equivalents 0.0665
_diffrn_reflns_av_sigmaI/netI 0.1121
_diffrn_reflns_limit_h_max 16
_diffrn_reflns_limit_h_min -16
_diffrn_reflns_limit_k_max 25
_diffrn_reflns_limit_k_min -28
_diffrn_reflns_limit_l_max 31
_diffrn_reflns_limit_l_min -30
_diffrn_reflns_number 24846
_diffrn_reflns_theta_full 27.12
_diffrn_reflns_theta_max 27.12
_diffrn_reflns_theta_min 1.28
_diffrn_source 'fine-focus sealed tube'
_exptl_absorpt_coefficient_mu 2.825
_exptl_absorpt_correction_T_max 0.74
_exptl_absorpt_correction_T_min 0.62
_exptl_absorpt_correction_type multi-scan
_exptl_absorpt_process_details 'R.H. Blessing, Acta Crystallogr., Sect A 1995, 51, 33-38.'
_exptl_crystal_colour Redissh
_exptl_crystal_density_diffrn 1.446
_exptl_crystal_density_method 'not measured'
_exptl_crystal_description Prism
_exptl_crystal_F_000 2832
_exptl_crystal_recrystallization_method 'DCM - Octane'
_exptl_crystal_size_max 0.15
_exptl_crystal_size_mid 0.15
_exptl_crystal_size_min 0.10
_refine_diff_density_max 1.997
_refine_diff_density_min -1.855
_refine_diff_density_rms 0.319
_refine_ls_extinction_method none
_refine_ls_goodness_of_fit_ref 1.065
_refine_ls_hydrogen_treatment constr
_refine_ls_matrix_type full
_refine_ls_number_parameters 750
_refine_ls_number_reflns 14261
_refine_ls_number_restraints 0
_refine_ls_restrained_S_all 1.065
_refine_ls_R_factor_all 0.1225
_refine_ls_R_factor_gt 0.0559
_refine_ls_shift/su_max 0.001
_refine_ls_shift/su_mean 0.000
_refine_ls_structure_factor_coef Fsqd
_refine_ls_weighting_details 'calc w=1/[\s^2^(Fo^2^)+(0.0907P)^2^+0.0000P] where P=(Fo^2^+2Fc^2^)/3'
_refine_ls_weighting_scheme calc
_refine_ls_wR_factor_gt 0.1315
_refine_ls_wR_factor_ref 0.1807
_reflns_number_gt 8569
_reflns_number_total 14261
_reflns_threshold_expression >2sigma(I)
_cod_data_source_file om2000426_si_002.cif
_cod_data_source_block IPrAuBIANSbF6
_cod_original_sg_symbol_H-M 'P 21/c'
_cod_database_code 4064319

loop_
_symmetry_equiv_pos_as_xyz
'x, y, z'
'-x, y+1/2, -z+1/2'
'-x, -y, -z'
'x, -y-1/2, z-1/2'

loop_
_atom_site_label
_atom_site_type_symbol
_atom_site_fract_x
_atom_site_fract_y
_atom_site_fract_z
_atom_site_U_iso_or_equiv
_atom_site_adp_type
_atom_site_occupancy
_atom_site_symmetry_multiplicity
_atom_site_calc_flag
_atom_site_refinement_flags
_atom_site_disorder_assembly
_atom_site_disorder_group
C30 C -0.551(3) 0.0252(14) -0.7372(13) 0.032(6) Uani 0.46 1 d P A 1
H30 H -0.4948 0.0424 -0.7524 0.038 Uiso 0.46 1 calc PR A 1
C31 C -0.617(2) 0.0770(12) -0.7247(13) 0.074(8) Uani 0.46 1 d P A 1
H31A H -0.6641 0.0624 -0.7034 0.111 Uiso 0.46 1 calc PR A 1
H31B H -0.6620 0.0945 -0.7607 0.111 Uiso 0.46 1 calc PR A 1
H31C H -0.5679 0.1071 -0.7021 0.111 Uiso 0.46 1 calc PR A 1
C32 C -0.493(3) -0.0067(12) -0.6827(10) 0.106(12) Uani 0.46 1 d P A 1
H32A H -0.4363 0.0189 -0.6585 0.159 Uiso 0.46 1 calc PR A 1
H32B H -0.4605 -0.0431 -0.6914 0.159 Uiso 0.46 1 calc PR A 1
H32C H -0.5450 -0.0167 -0.6626 0.159 Uiso 0.46 1 calc PR A 1
C31B C -0.6310(18) -0.0007(11) -0.6813(8) 0.075(6) Uani 0.54 1 d P A 2
H31D H -0.6968 0.0235 -0.6944 0.112 Uiso 0.54 1 calc PR A 2
H31E H -0.5848 0.0141 -0.6443 0.112 Uiso 0.54 1 calc PR A 2
H31F H -0.6509 -0.0419 -0.6772 0.112 Uiso 0.54 1 calc PR A 2
C32B C -0.542(2) 0.0694(13) -0.7327(10) 0.063(6) Uani 0.54 1 d P A 2
H32D H -0.4855 0.0717 -0.7510 0.094 Uiso 0.54 1 calc PR A 2
H32E H -0.5168 0.0886 -0.6953 0.094 Uiso 0.54 1 calc PR A 2
H32F H -0.6076 0.0895 -0.7566 0.094 Uiso 0.54 1 calc PR A 2
C30B C -0.569(3) 0.0029(14) -0.7251(12) 0.049(7) Uani 0.54 1 d P A 2
H30B H -0.4984 -0.0184 -0.7085 0.059 Uiso 0.54 1 calc PR A 2
Au1 Au -0.34557(2) -0.093149(14) -0.771774(13) 0.03026(11) Uani 1 1 d . A .
C1 C -0.2682(6) -0.1647(4) -0.7281(3) 0.0295(18) Uani 1 1 d . . .
C2 C -0.1664(6) -0.2478(4) -0.6951(3) 0.037(2) Uani 1 1 d . . .
H2 H -0.1141 -0.2782 -0.6913 0.044 Uiso 1 1 calc R . .
C3 C -0.2322(6) -0.2415(4) -0.6620(4) 0.040(2) Uani 1 1 d . . .
H3 H -0.2358 -0.2663 -0.6316 0.048 Uiso 1 1 calc R . .
C4 C -0.1219(6) -0.1947(4) -0.7742(3) 0.036(2) Uani 1 1 d . . .
C5 C -0.1599(7) -0.2199(4) -0.8297(4) 0.042(2) Uani 1 1 d . . .
C6 C -0.2743(7) -0.2473(5) -0.8540(4) 0.048(2) Uani 1 1 d . . .
H6 H -0.3219 -0.2266 -0.8351 0.058 Uiso 1 1 calc R . .
C7 C -0.2771(9) -0.3129(6) -0.8408(6) 0.103(5) Uani 1 1 d . . .
H7A H -0.2437 -0.3355 -0.8648 0.154 Uiso 1 1 calc R . .
H7B H -0.3524 -0.3256 -0.8486 0.154 Uiso 1 1 calc R . .
H7C H -0.2369 -0.3198 -0.8005 0.154 Uiso 1 1 calc R . .
C8 C -0.3228(9) -0.2356(6) -0.9186(4) 0.077(4) Uani 1 1 d . . .
H8A H -0.2842 -0.2594 -0.9392 0.115 Uiso 1 1 calc R . .
H8B H -0.3154 -0.1935 -0.9263 0.115 Uiso 1 1 calc R . .
H8C H -0.3997 -0.2465 -0.9314 0.115 Uiso 1 1 calc R . .
C9 C -0.0849(8) -0.2208(5) -0.8605(4) 0.052(3) Uani 1 1 d . . .
H9 H -0.1060 -0.2377 -0.8976 0.062 Uiso 1 1 calc R . .
C10 C 0.0208(8) -0.1973(5) -0.8377(4) 0.056(3) Uani 1 1 d . . .
H10 H 0.0701 -0.1996 -0.8589 0.067 Uiso 1 1 calc R . .
C11 C 0.0528(7) -0.1706(4) -0.7839(4) 0.049(2) Uani 1 1 d . . .
H11 H 0.1224 -0.1529 -0.7697 0.059 Uiso 1 1 calc R . .
C12 C -0.0173(6) -0.1698(4) -0.7506(4) 0.038(2) Uani 1 1 d . . .
C13 C 0.0209(7) -0.1405(4) -0.6912(4) 0.048(2) Uani 1 1 d . . .
H13 H -0.0300 -0.1525 -0.6700 0.057 Uiso 1 1 calc R . .
C14B C 0.0179(14) -0.0720(7) -0.6966(6) 0.119(6) Uani 1 1 d . . .
H14A H 0.0738 -0.0590 -0.7129 0.178 Uiso 1 1 calc R . .
H14B H 0.0314 -0.0542 -0.6588 0.178 Uiso 1 1 calc R . .
H14C H -0.0535 -0.0596 -0.7216 0.178 Uiso 1 1 calc R . .
C15 C 0.1368(8) -0.1578(8) -0.6548(5) 0.115(6) Uani 1 1 d . . .
H15A H 0.1435 -0.2010 -0.6531 0.172 Uiso 1 1 calc R . .
H15B H 0.1517 -0.1419 -0.6161 0.172 Uiso 1 1 calc R . .
H15C H 0.1889 -0.1413 -0.6720 0.172 Uiso 1 1 calc R . .
C16 C -0.3750(6) -0.1681(4) -0.6567(4) 0.039(2) Uani 1 1 d . . .
C17 C -0.3341(8) -0.1344(5) -0.6044(4) 0.055(3) Uani 1 1 d . . .
C18 C -0.2148(9) -0.1160(5) -0.5796(4) 0.061(3) Uani 1 1 d . . .
H18 H -0.1697 -0.1449 -0.5930 0.073 Uiso 1 1 calc R . .
C19 C -0.2005(11) -0.0525(6) -0.6039(5) 0.097(5) Uani 1 1 d . . .
H19A H -0.2195 -0.0546 -0.6456 0.146 Uiso 1 1 calc R . .
H19B H -0.1250 -0.0397 -0.5877 0.146 Uiso 1 1 calc R . .
H19C H -0.2482 -0.0241 -0.5936 0.146 Uiso 1 1 calc R . .
C20 C -0.1720(11) -0.1140(6) -0.5131(5) 0.085(4) Uani 1 1 d . . .
H20A H -0.2119 -0.0838 -0.4993 0.128 Uiso 1 1 calc R . .
H20B H -0.0946 -0.1042 -0.5004 0.128 Uiso 1 1 calc R . .
H20C H -0.1827 -0.1528 -0.4978 0.128 Uiso 1 1 calc R . .
C21 C -0.4140(12) -0.1187(5) -0.5763(5) 0.075(4) Uani 1 1 d . . .
H21 H -0.3925 -0.0974 -0.5414 0.091 Uiso 1 1 calc R . .
C22 C -0.5230(11) -0.1351(6) -0.6015(6) 0.077(4) Uani 1 1 d . . .
H22 H -0.5743 -0.1243 -0.5831 0.093 Uiso 1 1 calc R . .
C23 C -0.5578(8) -0.1664(5) -0.6517(5) 0.067(3) Uani 1 1 d . . .
H23 H -0.6325 -0.1763 -0.6668 0.081 Uiso 1 1 calc R . .
C24 C -0.4858(6) -0.1849(4) -0.6824(4) 0.045(2) Uani 1 1 d . . .
C25 C -0.5261(7) -0.2199(5) -0.7383(4) 0.051(3) Uani 1 1 d . . .
H25 H -0.4798 -0.2083 -0.7622 0.061 Uiso 1 1 calc R . .
C26 C -0.5121(8) -0.2866(5) -0.7276(5) 0.067(3) Uani 1 1 d . . .
H26A H -0.4349 -0.2959 -0.7109 0.101 Uiso 1 1 calc R . .
H26B H -0.5415 -0.3079 -0.7637 0.101 Uiso 1 1 calc R . .
H26C H -0.5509 -0.2988 -0.7012 0.101 Uiso 1 1 calc R . .
C27 C -0.6465(7) -0.2062(5) -0.7739(5) 0.079(4) Uani 1 1 d . . .
H27A H -0.6931 -0.2120 -0.7499 0.118 Uiso 1 1 calc R . .
H27B H -0.6695 -0.2329 -0.8068 0.118 Uiso 1 1 calc R . .
H27C H -0.6523 -0.1651 -0.7873 0.118 Uiso 1 1 calc R . .
C28 C -0.5725(5) -0.0441(4) -0.8238(3) 0.0320(18) Uani 1 1 d . A .
C29 C -0.6228(7) -0.0223(4) -0.7847(4) 0.046(2) Uani 1 1 d . . .
C33 C -0.7362(7) -0.0335(5) -0.7981(4) 0.051(3) Uani 1 1 d . A .
H33 H -0.7734 -0.0199 -0.7730 0.062 Uiso 1 1 calc R . .
C34 C -0.7924(7) -0.0638(5) -0.8467(5) 0.055(3) Uani 1 1 d . . .
H34 H -0.8685 -0.0686 -0.8555 0.066 Uiso 1 1 calc R A .
C35 C -0.7406(7) -0.0879(4) -0.8839(5) 0.051(3) Uani 1 1 d . A .
H35 H -0.7812 -0.1105 -0.9159 0.061 Uiso 1 1 calc R . .
C36 C -0.6258(6) -0.0785(4) -0.8736(4) 0.039(2) Uani 1 1 d . . .
C37 C -0.5678(7) -0.1057(5) -0.9129(4) 0.055(3) Uani 1 1 d . A .
H37 H -0.4882 -0.1000 -0.8940 0.066 Uiso 1 1 calc R . .
C38 C -0.5986(10) -0.0721(6) -0.9705(5) 0.075(3) Uani 1 1 d . . .
H38A H -0.5559 -0.0876 -0.9938 0.113 Uiso 1 1 calc R A .
H38B H -0.5834 -0.0298 -0.9634 0.113 Uiso 1 1 calc R . .
H38C H -0.6759 -0.0777 -0.9908 0.113 Uiso 1 1 calc R . .
C39 C -0.5876(9) -0.1721(5) -0.9212(5) 0.076(3) Uani 1 1 d . . .
H39A H -0.5621 -0.1921 -0.8842 0.114 Uiso 1 1 calc R A .
H39B H -0.5482 -0.1874 -0.9462 0.114 Uiso 1 1 calc R . .
H39C H -0.6654 -0.1794 -0.9388 0.114 Uiso 1 1 calc R . .
C40 C -0.4436(5) 0.0229(4) -0.8397(3) 0.0285(17) Uani 1 1 d . A .
C41 C -0.5235(6) 0.0671(4) -0.8742(3) 0.0326(18) Uani 1 1 d . . .
C42 C -0.6367(6) 0.0716(4) -0.8933(4) 0.039(2) Uani 1 1 d . . .
H42 H -0.6803 0.0412 -0.8853 0.047 Uiso 1 1 calc R . .
C43 C -0.6855(7) 0.1232(5) -0.9254(3) 0.044(2) Uani 1 1 d . . .
H43 H -0.7622 0.1262 -0.9384 0.053 Uiso 1 1 calc R . .
C44 C -0.6251(7) 0.1689(4) -0.9383(3) 0.043(2) Uani 1 1 d . . .
H44 H -0.6609 0.2023 -0.9593 0.052 Uiso 1 1 calc R . .
C45 C -0.5096(7) 0.1657(4) -0.9200(3) 0.0363(19) Uani 1 1 d . . .
C46 C -0.4358(7) 0.2089(4) -0.9309(3) 0.042(2) Uani 1 1 d . . .
H46 H -0.4636 0.2437 -0.9521 0.050 Uiso 1 1 calc R . .
C47 C -0.3262(7) 0.1997(4) -0.9107(4) 0.046(2) Uani 1 1 d . . .
H47 H -0.2801 0.2286 -0.9189 0.055 Uiso 1 1 calc R . .
C48 C -0.2767(7) 0.1485(4) -0.8778(3) 0.039(2) Uani 1 1 d . . .
H48 H -0.2003 0.1439 -0.8641 0.046 Uiso 1 1 calc R . .
C49 C -0.3461(6) 0.1055(4) -0.8668(3) 0.0326(19) Uani 1 1 d . . .
C50 C -0.4604(7) 0.1139(4) -0.8882(3) 0.0349(19) Uani 1 1 d . . .
C51 C -0.3292(6) 0.0471(4) -0.8347(3) 0.0327(18) Uani 1 1 d . . .
C52 C -0.1357(6) 0.0432(4) -0.8011(4) 0.039(2) Uani 1 1 d . . .
C53 C -0.0767(6) 0.0727(4) -0.7494(4) 0.040(2) Uani 1 1 d . . .
C54 C -0.1259(8) 0.0826(5) -0.7004(4) 0.055(3) Uani 1 1 d . . .
H54 H -0.1740 0.0480 -0.7004 0.066 Uiso 1 1 calc R . .
C55 C -0.1971(9) 0.1395(6) -0.7087(5) 0.083(4) Uani 1 1 d . . .
H55A H -0.1535 0.1741 -0.7116 0.124 Uiso 1 1 calc R . .
H55B H -0.2238 0.1444 -0.6760 0.124 Uiso 1 1 calc R . .
H55C H -0.2588 0.1359 -0.7437 0.124 Uiso 1 1 calc R . .
C56 C -0.0389(9) 0.0857(5) -0.6399(4) 0.077(4) Uani 1 1 d . . .
H56A H 0.0100 0.0516 -0.6348 0.116 Uiso 1 1 calc R . .
H56B H -0.0751 0.0850 -0.6106 0.116 Uiso 1 1 calc R . .
H56C H 0.0029 0.1224 -0.6366 0.116 Uiso 1 1 calc R . .
C57 C 0.0276(8) 0.0953(5) -0.7459(5) 0.064(3) Uani 1 1 d . . .
H57 H 0.0691 0.1160 -0.7128 0.076 Uiso 1 1 calc R . .
C58 C 0.0689(8) 0.0868(5) -0.7916(5) 0.061(3) Uani 1 1 d . . .
H58 H 0.1381 0.1024 -0.7890 0.074 Uiso 1 1 calc R . .
C59 C 0.0105(7) 0.0558(4) -0.8408(4) 0.048(2) Uani 1 1 d . . .
H59 H 0.0414 0.0504 -0.8706 0.058 Uiso 1 1 calc R . .
C60 C -0.0935(6) 0.0324(4) -0.8471(4) 0.041(2) Uani 1 1 d . . .
C61 C -0.1599(7) -0.0017(4) -0.9028(4) 0.045(2) Uani 1 1 d . . .
H61 H -0.2348 0.0153 -0.9151 0.054 Uiso 1 1 calc R . .
C62 C -0.1706(8) -0.0689(4) -0.8896(4) 0.054(3) Uani 1 1 d . . .
H62A H -0.2219 -0.0880 -0.9229 0.082 Uiso 1 1 calc R . .
H62B H -0.1971 -0.0726 -0.8567 0.082 Uiso 1 1 calc R . .
H62C H -0.0996 -0.0880 -0.8809 0.082 Uiso 1 1 calc R . .
C63 C -0.1156(8) 0.0055(5) -0.9532(4) 0.060(3) Uani 1 1 d . . .
H63A H -0.1042 0.0477 -0.9590 0.090 Uiso 1 1 calc R . .
H63B H -0.1678 -0.0108 -0.9878 0.090 Uiso 1 1 calc R . .
H63C H -0.0467 -0.0157 -0.9450 0.090 Uiso 1 1 calc R . .
N1 N -0.2941(4) -0.1897(3) -0.6829(3) 0.0291(15) Uani 1 1 d . . .
N2 N -0.1886(5) -0.2022(3) -0.7356(3) 0.0336(16) Uani 1 1 d . . .
N3 N -0.4573(4) -0.0272(3) -0.8171(3) 0.0287(14) Uani 1 1 d . . .
N4 N -0.2430(5) 0.0182(3) -0.8039(3) 0.0359(16) Uani 1 1 d . . .
Sb1 Sb 0.01435(5) -0.29024(4) -0.51787(3) 0.0551(2) Uani 1 1 d . . .
F1 F 0.0069(5) -0.3587(3) -0.4742(3) 0.086(2) Uani 1 1 d . . .
F2 F 0.0844(6) -0.2487(4) -0.4491(3) 0.107(3) Uani 1 1 d . . .
F3 F 0.0225(6) -0.2212(4) -0.5599(3) 0.101(3) Uani 1 1 d . . .
F4 F -0.0603(5) -0.3312(3) -0.5871(2) 0.0710(17) Uani 1 1 d . . .
F5 F 0.1489(5) -0.3173(5) -0.5231(3) 0.143(4) Uani 1 1 d . . .
F6 F -0.1233(4) -0.2658(3) -0.5143(3) 0.0687(17) Uani 1 1 d . . .
C64 C 0.2612(15) -0.1509(9) -0.4677(8) 0.144(7) Uani 1 1 d . . .
H64A H 0.2263 -0.1620 -0.4388 0.173 Uiso 1 1 calc R . .
H64B H 0.2385 -0.1806 -0.4988 0.173 Uiso 1 1 calc R . .
Cl1A Cl 0.2118(10) -0.0839(4) -0.4951(5) 0.304(6) Uani 1 1 d . . .
Cl2B Cl 0.3899(7) -0.1563(4) -0.4387(5) 0.302(5) Uani 1 1 d . . .

loop_
_atom_site_aniso_label
_atom_site_aniso_U_11
_atom_site_aniso_U_22
_atom_site_aniso_U_33
_atom_site_aniso_U_23
_atom_site_aniso_U_13
_atom_site_aniso_U_12
C30 0.051(14) 0.04(2) 0.020(12) 0.005(13) 0.027(9) 0.009(15)
C31 0.071(16) 0.059(18) 0.09(2) -0.042(15) 0.024(15) -0.004(14)
C32 0.19(3) 0.056(18) 0.045(14) -0.002(13) -0.006(18) 0.05(2)
C31B 0.102(16) 0.090(18) 0.052(12) -0.001(12) 0.053(12) -0.006(13)
C32B 0.078(16) 0.056(16) 0.056(14) 0.001(13) 0.025(12) -0.007(14)
C30B 0.058(15) 0.048(19) 0.040(17) 0.013(12) 0.014(11) 0.013(12)
Au1 0.02600(17) 0.03287(19) 0.03001(17) 0.00614(15) 0.00613(12) 0.00233(13)
C1 0.029(4) 0.033(5) 0.026(4) 0.009(4) 0.010(3) 0.002(3)
C2 0.030(4) 0.040(5) 0.043(5) 0.017(4) 0.015(4) 0.015(4)
C3 0.034(4) 0.040(5) 0.043(5) 0.021(4) 0.008(4) 0.006(4)
C4 0.022(4) 0.048(6) 0.038(5) 0.015(4) 0.012(3) 0.013(4)
C5 0.046(5) 0.050(6) 0.035(5) 0.016(4) 0.020(4) 0.017(4)
C6 0.046(5) 0.052(6) 0.040(5) 0.000(5) 0.005(4) 0.011(4)
C7 0.065(7) 0.088(10) 0.117(11) 0.043(9) -0.027(7) -0.012(7)
C8 0.080(7) 0.091(10) 0.043(6) -0.001(6) -0.002(5) 0.023(7)
C9 0.066(6) 0.062(7) 0.032(5) 0.012(5) 0.021(4) 0.024(5)
C10 0.066(6) 0.063(7) 0.058(6) 0.015(6) 0.047(5) 0.020(5)
C11 0.036(5) 0.056(7) 0.061(6) 0.020(5) 0.025(4) 0.005(4)
C12 0.044(5) 0.034(5) 0.041(5) 0.011(4) 0.019(4) 0.007(4)
C13 0.036(5) 0.049(6) 0.058(6) 0.015(5) 0.015(4) 0.000(4)
C14B 0.175(15) 0.087(11) 0.068(9) -0.027(8) 0.002(9) -0.043(10)
C15 0.054(7) 0.226(19) 0.056(7) 0.012(10) 0.005(5) 0.033(9)
C16 0.047(5) 0.039(5) 0.041(5) 0.016(4) 0.029(4) 0.008(4)
C17 0.085(7) 0.048(6) 0.046(6) 0.011(5) 0.039(5) 0.008(5)
C18 0.083(7) 0.057(7) 0.045(6) -0.008(5) 0.021(5) -0.011(6)
C19 0.136(11) 0.092(11) 0.058(7) -0.005(7) 0.022(7) -0.063(9)
C20 0.115(10) 0.087(10) 0.051(7) -0.006(7) 0.020(7) 0.002(8)
C21 0.136(11) 0.049(7) 0.068(8) 0.017(6) 0.070(8) 0.014(7)
C22 0.092(9) 0.070(9) 0.103(10) 0.026(8) 0.078(8) 0.021(7)
C23 0.057(6) 0.072(9) 0.090(9) 0.035(7) 0.046(6) 0.022(6)
C24 0.036(5) 0.048(6) 0.061(6) 0.026(5) 0.031(4) 0.010(4)
C25 0.032(4) 0.062(7) 0.058(6) 0.021(5) 0.013(4) -0.002(4)
C26 0.057(6) 0.068(8) 0.069(7) 0.004(6) 0.007(5) 0.020(5)
C27 0.037(5) 0.070(8) 0.111(10) 0.042(7) -0.002(5) -0.005(5)
C28 0.024(4) 0.036(5) 0.034(4) 0.005(4) 0.005(3) 0.004(3)
C29 0.041(5) 0.053(6) 0.043(5) 0.003(5) 0.011(4) 0.015(4)
C33 0.043(5) 0.057(7) 0.058(6) 0.015(5) 0.021(5) 0.013(5)
C34 0.028(5) 0.046(6) 0.090(8) 0.017(6) 0.017(5) 0.006(4)
C35 0.029(4) 0.036(6) 0.073(7) -0.001(5) -0.005(4) -0.002(4)
C36 0.033(4) 0.039(6) 0.040(5) 0.000(4) 0.005(4) 0.002(4)
C37 0.036(5) 0.075(8) 0.042(5) -0.026(5) -0.006(4) 0.002(4)
C38 0.104(9) 0.074(8) 0.056(7) -0.017(6) 0.035(6) -0.003(7)
C39 0.097(8) 0.047(7) 0.073(8) -0.016(6) 0.011(6) 0.025(6)
C40 0.028(4) 0.027(5) 0.028(4) 0.004(4) 0.005(3) 0.004(3)
C41 0.032(4) 0.033(5) 0.031(4) 0.002(4) 0.007(3) 0.008(4)
C42 0.035(4) 0.036(5) 0.043(5) 0.002(4) 0.007(4) 0.005(4)
C43 0.043(5) 0.055(6) 0.029(4) 0.005(4) 0.003(4) 0.023(5)
C44 0.053(5) 0.047(6) 0.030(4) 0.009(4) 0.011(4) 0.017(4)
C45 0.057(5) 0.029(5) 0.024(4) -0.003(4) 0.013(4) 0.002(4)
C46 0.063(6) 0.025(5) 0.032(4) -0.002(4) 0.009(4) 0.012(4)
C47 0.065(6) 0.028(5) 0.048(5) -0.001(4) 0.022(5) -0.010(4)
C48 0.046(5) 0.031(5) 0.038(5) -0.005(4) 0.012(4) -0.005(4)
C49 0.036(4) 0.028(5) 0.031(4) -0.001(4) 0.008(3) 0.003(3)
C50 0.054(5) 0.030(5) 0.020(4) -0.008(4) 0.011(4) 0.003(4)
C51 0.039(4) 0.023(4) 0.035(4) -0.004(4) 0.012(4) 0.000(3)
C52 0.031(4) 0.036(5) 0.044(5) 0.015(4) 0.004(4) -0.001(4)
C53 0.033(4) 0.031(5) 0.047(5) 0.006(4) -0.002(4) -0.005(4)
C54 0.053(6) 0.058(7) 0.042(5) 0.001(5) -0.002(4) -0.009(5)
C55 0.082(8) 0.093(10) 0.059(7) -0.015(7) 0.002(6) 0.029(7)
C56 0.078(8) 0.090(10) 0.045(6) -0.004(6) -0.007(5) -0.008(6)
C57 0.042(5) 0.050(7) 0.076(8) 0.005(6) -0.015(5) -0.008(5)
C58 0.038(5) 0.053(7) 0.092(9) 0.001(6) 0.019(5) -0.004(5)
C59 0.037(5) 0.039(6) 0.070(7) 0.006(5) 0.020(5) 0.004(4)
C60 0.043(5) 0.027(5) 0.050(5) 0.009(4) 0.010(4) 0.003(4)
C61 0.041(5) 0.038(6) 0.052(5) 0.006(4) 0.011(4) 0.006(4)
C62 0.066(6) 0.041(6) 0.052(6) -0.001(5) 0.011(5) -0.004(5)
C63 0.066(6) 0.060(7) 0.064(6) 0.013(6) 0.035(5) 0.010(5)
N1 0.027(3) 0.032(4) 0.032(3) 0.006(3) 0.014(3) -0.001(3)
N2 0.031(3) 0.038(4) 0.034(4) 0.010(3) 0.014(3) 0.008(3)
N3 0.024(3) 0.028(4) 0.030(3) -0.002(3) 0.003(3) 0.002(3)
N4 0.031(3) 0.038(4) 0.033(4) 0.004(3) 0.003(3) -0.005(3)
Sb1 0.0360(3) 0.0867(6) 0.0407(4) 0.0137(4) 0.0092(3) 0.0044(3)
F1 0.104(5) 0.078(5) 0.070(4) 0.033(4) 0.018(4) 0.015(4)
F2 0.102(5) 0.156(7) 0.050(4) -0.004(4) 0.005(3) -0.067(5)
F3 0.100(5) 0.121(7) 0.073(4) 0.027(4) 0.014(4) -0.040(4)
F4 0.079(4) 0.077(5) 0.048(3) 0.000(3) 0.008(3) 0.019(3)
F5 0.050(4) 0.280(13) 0.107(6) 0.045(7) 0.035(4) 0.053(5)
F6 0.047(3) 0.078(5) 0.082(4) -0.009(3) 0.021(3) 0.013(3)
C64 0.153(16) 0.109(15) 0.154(16) 0.007(12) 0.026(13) -0.071(12)
Cl1A 0.399(14) 0.183(9) 0.278(11) -0.085(8) 0.034(10) 0.006(8)
Cl2B 0.191(7) 0.195(8) 0.457(15) -0.010(9) 0.013(8) -0.039(6)

loop_
_atom_type_symbol
_atom_type_description
_atom_type_scat_dispersion_real
_atom_type_scat_dispersion_imag
_atom_type_scat_source
Au Au -2.0133 8.8022 'International Tables Vol C Tables 4.2.6.8 and 6.1.1.4'
C C 0.0033 0.0016 'International Tables Vol C Tables 4.2.6.8 and 6.1.1.4'
N N 0.0061 0.0033 'International Tables Vol C Tables 4.2.6.8 and 6.1.1.4'
Sb Sb -0.5866 1.5461 'International Tables Vol C Tables 4.2.6.8 and 6.1.1.4'
F F 0.0171 0.0103 'International Tables Vol C Tables 4.2.6.8 and 6.1.1.4'
Cl Cl 0.1484 0.1585 'International Tables Vol C Tables 4.2.6.8 and 6.1.1.4'
H H 0.0000 0.0000 'International Tables Vol C Tables 4.2.6.8 and 6.1.1.4'

loop_
_geom_angle_atom_site_label_1
_geom_angle_atom_site_label_2
_geom_angle_atom_site_label_3
_geom_angle
C32 C30 C31 110(2)
C32 C30 C29 110(2)
C31 C30 C29 114(2)
C32 C30 H30 107.6
C31 C30 H30 107.6
C29 C30 H30 107.6
C30B C31B H31D 109.5
C30B C31B H31E 109.5
H31D C31B H31E 109.5
C30B C31B H31F 109.5
H31D C31B H31F 109.5
H31E C31B H31F 109.5
C30B C32B H32D 109.5
C30B C32B H32E 109.5
H32D C32B H32E 109.5
C30B C32B H32F 109.5
H32D C32B H32F 109.5
H32E C32B H32F 109.5
C29 C30B C31B 118(2)
C29 C30B C32B 107(2)
C31B C30B C32B 109(2)
C29 C30B H30B 107.5
C31B C30B H30B 107.5
C32B C30B H30B 107.5
C1 Au1 N3 167.9(3)
N1 C1 N2 103.9(6)
N1 C1 Au1 123.3(5)
N2 C1 Au1 132.7(5)
C3 C2 N2 108.9(7)
C3 C2 H2 125.6
N2 C2 H2 125.6
C2 C3 N1 105.0(7)
C2 C3 H3 127.5
N1 C3 H3 127.5
C12 C4 C5 123.5(7)
C12 C4 N2 117.5(7)
C5 C4 N2 118.4(7)
C9 C5 C4 115.9(8)
C9 C5 C6 121.8(8)
C4 C5 C6 122.2(7)
C7 C6 C8 111.0(9)
C7 C6 C5 113.0(7)
C8 C6 C5 111.3(8)
C7 C6 H6 107.0
C8 C6 H6 107.0
C5 C6 H6 107.0
C6 C7 H7A 109.5
C6 C7 H7B 109.5
H7A C7 H7B 109.5
C6 C7 H7C 109.5
H7A C7 H7C 109.5
H7B C7 H7C 109.5
C6 C8 H8A 109.5
C6 C8 H8B 109.5
H8A C8 H8B 109.5
C6 C8 H8C 109.5
H8A C8 H8C 109.5
H8B C8 H8C 109.5
C5 C9 C10 121.9(9)
C5 C9 H9 119.0
C10 C9 H9 119.0
C11 C10 C9 120.1(8)
C11 C10 H10 120.0
C9 C10 H10 120.0
C10 C11 C12 120.5(9)
C10 C11 H11 119.7
C12 C11 H11 119.7
C11 C12 C4 118.0(8)
C11 C12 C13 119.2(8)
C4 C12 C13 122.8(7)
C15 C13 C12 114.2(9)
C15 C13 C14B 107.2(11)
C12 C13 C14B 110.7(8)
C15 C13 H13 108.2
C12 C13 H13 108.2
C14B C13 H13 108.2
C13 C14B H14A 109.5
C13 C14B H14B 109.5
H14A C14B H14B 109.5
C13 C14B H14C 109.5
H14A C14B H14C 109.5
H14B C14B H14C 109.5
C13 C15 H15A 109.5
C13 C15 H15B 109.5
H15A C15 H15B 109.5
C13 C15 H15C 109.5
H15A C15 H15C 109.5
H15B C15 H15C 109.5
C24 C16 C17 124.8(8)
C24 C16 N1 118.2(8)
C17 C16 N1 116.8(7)
C16 C17 C21 115.7(10)
C16 C17 C18 122.6(8)
C21 C17 C18 121.6(10)
C17 C18 C20 114.0(9)
C17 C18 C19 108.6(9)
C20 C18 C19 109.1(9)
C17 C18 H18 108.3
C20 C18 H18 108.3
C19 C18 H18 108.3
C18 C19 H19A 109.5
C18 C19 H19B 109.5
H19A C19 H19B 109.5
C18 C19 H19C 109.5
H19A C19 H19C 109.5
H19B C19 H19C 109.5
C18 C20 H20A 109.5
C18 C20 H20B 109.5
H20A C20 H20B 109.5
C18 C20 H20C 109.5
H20A C20 H20C 109.5
H20B C20 H20C 109.5
C22 C21 C17 119.6(11)
C22 C21 H21 120.2
C17 C21 H21 120.2
C23 C22 C21 122.3(10)
C23 C22 H22 118.8
C21 C22 H22 118.8
C22 C23 C24 122.7(11)
C22 C23 H23 118.7
C24 C23 H23 118.7
C16 C24 C23 114.9(10)
C16 C24 C25 123.2(7)
C23 C24 C25 121.9(9)
C26 C25 C24 111.2(8)
C26 C25 C27 109.6(8)
C24 C25 C27 113.7(9)
C26 C25 H25 107.4
C24 C25 H25 107.4
C27 C25 H25 107.4
C25 C26 H26A 109.5
C25 C26 H26B 109.5
H26A C26 H26B 109.5
C25 C26 H26C 109.5
H26A C26 H26C 109.5
H26B C26 H26C 109.5
C25 C27 H27A 109.5
C25 C27 H27B 109.5
H27A C27 H27B 109.5
C25 C27 H27C 109.5
H27A C27 H27C 109.5
H27B C27 H27C 109.5
C29 C28 C36 124.8(7)
C29 C28 N3 119.7(7)
C36 C28 N3 115.3(7)
C28 C29 C33 116.5(8)
C28 C29 C30B 128.1(13)
C33 C29 C30B 114.6(13)
C28 C29 C30 115.7(12)
C33 C29 C30 126.3(12)
C30B C29 C30 23.7(9)
C34 C33 C29 121.1(9)
C34 C33 H33 119.5
C29 C33 H33 119.5
C33 C34 C35 122.0(8)
C33 C34 H34 119.0
C35 C34 H34 119.0
C34 C35 C36 120.4(9)
C34 C35 H35 119.8
C36 C35 H35 119.8
C28 C36 C35 115.0(8)
C28 C36 C37 124.0(7)
C35 C36 C37 121.0(8)
C39 C37 C36 112.6(9)
C39 C37 C38 111.9(8)
C36 C37 C38 110.4(8)
C39 C37 H37 107.2
C36 C37 H37 107.2
C38 C37 H37 107.2
C37 C38 H38A 109.5
C37 C38 H38B 109.5
H38A C38 H38B 109.5
C37 C38 H38C 109.5
H38A C38 H38C 109.5
H38B C38 H38C 109.5
C37 C39 H39A 109.5
C37 C39 H39B 109.5
H39A C39 H39B 109.5
C37 C39 H39C 109.5
H39A C39 H39C 109.5
H39B C39 H39C 109.5
N3 C40 C41 131.4(7)
N3 C40 C51 122.0(6)
C41 C40 C51 106.6(7)
C42 C41 C50 118.9(8)
C42 C41 C40 134.9(8)
C50 C41 C40 106.2(6)
C41 C42 C43 118.6(8)
C41 C42 H42 120.7
C43 C42 H42 120.7
C44 C43 C42 122.9(8)
C44 C43 H43 118.5
C42 C43 H43 118.5
C43 C44 C45 120.2(8)
C43 C44 H44 119.9
C45 C44 H44 119.9
C44 C45 C50 117.1(8)
C44 C45 C46 126.8(8)
C50 C45 C46 116.1(7)
C47 C46 C45 120.2(8)
C47 C46 H46 119.9
C45 C46 H46 119.9
C46 C47 C48 123.7(8)
C46 C47 H47 118.1
C48 C47 H47 118.1
C49 C48 C47 117.5(8)
C49 C48 H48 121.2
C47 C48 H48 121.2
C48 C49 C50 119.6(7)
C48 C49 C51 134.7(7)
C50 C49 C51 105.7(7)
C49 C50 C45 122.8(8)
C49 C50 C41 114.8(7)
C45 C50 C41 122.4(7)
N4 C51 C49 133.7(7)
N4 C51 C40 119.6(7)
C49 C51 C40 106.7(6)
C60 C52 C53 123.8(7)
C60 C52 N4 119.2(7)
C53 C52 N4 116.8(8)
C57 C53 C52 117.0(9)
C57 C53 C54 121.2(8)
C52 C53 C54 121.7(7)
C53 C54 C55 112.8(8)
C53 C54 C56 113.5(8)
C55 C54 C56 108.0(9)
C53 C54 H54 107.4
C55 C54 H54 107.4
C56 C54 H54 107.4
C54 C55 H55A 109.5
C54 C55 H55B 109.5
H55A C55 H55B 109.5
C54 C55 H55C 109.5
H55A C55 H55C 109.5
H55B C55 H55C 109.5
C54 C56 H56A 109.5
C54 C56 H56B 109.5
H56A C56 H56B 109.5
C54 C56 H56C 109.5
H56A C56 H56C 109.5
H56B C56 H56C 109.5
C58 C57 C53 119.9(9)
C58 C57 H57 120.1
C53 C57 H57 120.1
C59 C58 C57 121.7(9)
C59 C58 H58 119.2
C57 C58 H58 119.2
C58 C59 C60 121.3(9)
C58 C59 H59 119.4
C60 C59 H59 119.4
C59 C60 C52 116.2(8)
C59 C60 C61 121.3(8)
C52 C60 C61 122.5(7)
C63 C61 C62 110.6(8)
C63 C61 C60 114.6(8)
C62 C61 C60 110.5(7)
C63 C61 H61 106.9
C62 C61 H61 106.9
C60 C61 H61 106.9
C61 C62 H62A 109.5
C61 C62 H62B 109.5
H62A C62 H62B 109.5
C61 C62 H62C 109.5
H62A C62 H62C 109.5
H62B C62 H62C 109.5
C61 C63 H63A 109.5
C61 C63 H63B 109.5
H63A C63 H63B 109.5
C61 C63 H63C 109.5
H63A C63 H63C 109.5
H63B C63 H63C 109.5
C1 N1 C3 111.9(6)
C1 N1 C16 127.3(6)
C3 N1 C16 120.7(6)
C1 N2 C2 110.2(6)
C1 N2 C4 128.5(6)
C2 N2 C4 120.8(6)
C40 N3 C28 116.2(6)
C40 N3 Au1 132.1(5)
C28 N3 Au1 111.7(5)
C51 N4 C52 117.2(7)
F3 Sb1 F5 90.9(4)
F3 Sb1 F6 90.1(3)
F5 Sb1 F6 177.7(4)
F3 Sb1 F1 178.8(3)
F5 Sb1 F1 89.4(4)
F6 Sb1 F1 89.6(3)
F3 Sb1 F2 89.5(3)
F5 Sb1 F2 91.6(4)
F6 Sb1 F2 90.5(3)
F1 Sb1 F2 89.4(3)
F3 Sb1 F4 90.4(3)
F5 Sb1 F4 90.2(3)
F6 Sb1 F4 87.8(3)
F1 Sb1 F4 90.7(3)
F2 Sb1 F4 178.3(3)
Cl2B C64 Cl1A 117.1(10)
Cl2B C64 H64A 108.0
Cl1A C64 H64A 108.0
Cl2B C64 H64B 108.0
Cl1A C64 H64B 108.0
H64A C64 H64B 107.3

loop_
_geom_bond_atom_site_label_1
_geom_bond_atom_site_label_2
_geom_bond_distance
C30 C32 1.47(3)
C30 C31 1.51(4)
C30 C29 1.61(3)
C30 H30 0.9800
C31 H31A 0.9600
C31 H31B 0.9600
C31 H31C 0.9600
C32 H32A 0.9600
C32 H32B 0.9600
C32 H32C 0.9600
C31B C30B 1.51(3)
C31B H31D 0.9600
C31B H31E 0.9600
C31B H31F 0.9600
C32B C30B 1.53(3)
C32B H32D 0.9600
C32B H32E 0.9600
C32B H32F 0.9600
C30B C29 1.50(3)
C30B H30B 0.9800
Au1 C1 1.983(7)
Au1 N3 2.091(6)
C1 N1 1.356(9)
C1 N2 1.366(9)
C2 C3 1.336(11)
C2 N2 1.372(10)
C2 H2 0.9300
C3 N1 1.392(10)
C3 H3 0.9300
C4 C12 1.386(11)
C4 C5 1.393(12)
C4 N2 1.455(9)
C5 C9 1.383(12)
C5 C6 1.516(12)
C6 C7 1.488(15)
C6 C8 1.511(12)
C6 H6 0.9800
C7 H7A 0.9600
C7 H7B 0.9600
C7 H7C 0.9600
C8 H8A 0.9600
C8 H8B 0.9600
C8 H8C 0.9600
C9 C10 1.386(13)
C9 H9 0.9300
C10 C11 1.368(13)
C10 H10 0.9300
C11 C12 1.378(11)
C11 H11 0.9300
C12 C13 1.511(12)
C13 C15 1.510(12)
C13 C14B 1.519(17)
C13 H13 0.9800
C14B H14A 0.9600
C14B H14B 0.9600
C14B H14C 0.9600
C15 H15A 0.9600
C15 H15B 0.9600
C15 H15C 0.9600
C16 C24 1.401(12)
C16 C17 1.418(12)
C16 N1 1.449(9)
C17 C21 1.433(14)
C17 C18 1.503(14)
C18 C20 1.529(13)
C18 C19 1.553(16)
C18 H18 0.9800
C19 H19A 0.9600
C19 H19B 0.9600
C19 H19C 0.9600
C20 H20A 0.9600
C20 H20B 0.9600
C20 H20C 0.9600
C21 C22 1.377(16)
C21 H21 0.9300
C22 C23 1.347(16)
C22 H22 0.9300
C23 C24 1.410(13)
C23 H23 0.9300
C24 C25 1.502(14)
C25 C26 1.499(14)
C25 C27 1.533(12)
C25 H25 0.9800
C26 H26A 0.9600
C26 H26B 0.9600
C26 H26C 0.9600
C27 H27A 0.9600
C27 H27B 0.9600
C27 H27C 0.9600
C28 C29 1.385(11)
C28 C36 1.406(11)
C28 N3 1.472(9)
C29 C33 1.399(12)
C33 C34 1.347(14)
C33 H33 0.9300
C34 C35 1.379(14)
C34 H34 0.9300
C35 C36 1.419(12)
C35 H35 0.9300
C36 C37 1.501(13)
C37 C39 1.492(14)
C37 C38 1.519(15)
C37 H37 0.9800
C38 H38A 0.9600
C38 H38B 0.9600
C38 H38C 0.9600
C39 H39A 0.9600
C39 H39B 0.9600
C39 H39C 0.9600
C40 N3 1.270(9)
C40 C41 1.467(10)
C40 C51 1.521(10)
C41 C42 1.372(10)
C41 C50 1.414(12)
C42 C43 1.409(12)
C42 H42 0.9300
C43 C44 1.364(13)
C43 H43 0.9300
C44 C45 1.398(11)
C44 H44 0.9300
C45 C50 1.412(11)
C45 C46 1.422(12)
C46 C47 1.341(11)
C46 H46 0.9300
C47 C48 1.413(12)
C47 H47 0.9300
C48 C49 1.378(11)
C48 H48 0.9300
C49 C50 1.396(11)
C49 C51 1.487(11)
C51 N4 1.286(9)
C52 C60 1.400(12)
C52 C53 1.400(12)
C52 N4 1.455(10)
C53 C57 1.395(12)
C53 C54 1.523(13)
C54 C55 1.527(14)
C54 C56 1.533(12)
C54 H54 0.9800
C55 H55A 0.9600
C55 H55B 0.9600
C55 H55C 0.9600
C56 H56A 0.9600
C56 H56B 0.9600
C56 H56C 0.9600
C57 C58 1.377(15)
C57 H57 0.9300
C58 C59 1.372(14)
C58 H58 0.9300
C59 C60 1.386(11)
C59 H59 0.9300
C60 C61 1.543(12)
C61 C63 1.503(12)
C61 C62 1.535(13)
C61 H61 0.9800
C62 H62A 0.9600
C62 H62B 0.9600
C62 H62C 0.9600
C63 H63A 0.9600
C63 H63B 0.9600
C63 H63C 0.9600
Sb1 F3 1.855(7)
Sb1 F5 1.856(6)
Sb1 F6 1.862(5)
Sb1 F1 1.864(6)
Sb1 F2 1.864(6)
Sb1 F4 1.878(6)
C64 Cl2B 1.571(18)
C64 Cl1A 1.663(19)
C64 H64A 0.9700
C64 H64B 0.9700

loop_
_geom_torsion_atom_site_label_1
_geom_torsion_atom_site_label_2
_geom_torsion_atom_site_label_3
_geom_torsion_atom_site_label_4
_geom_torsion
N3 Au1 C1 N1 -43.6(17)
N3 Au1 C1 N2 131.0(11)
N2 C2 C3 N1 -1.1(9)
C12 C4 C5 C9 2.1(13)
N2 C4 C5 C9 -168.8(7)
C12 C4 C5 C6 179.4(8)
N2 C4 C5 C6 8.4(12)
C9 C5 C6 C7 87.2(12)
C4 C5 C6 C7 -89.9(12)
C9 C5 C6 C8 -38.6(12)
C4 C5 C6 C8 144.3(9)
C4 C5 C9 C10 -0.9(13)
C6 C5 C9 C10 -178.2(9)
C5 C9 C10 C11 -1.8(15)
C9 C10 C11 C12 3.5(14)
C10 C11 C12 C4 -2.4(13)
C10 C11 C12 C13 179.5(8)
C5 C4 C12 C11 -0.5(13)
N2 C4 C12 C11 170.5(7)
C5 C4 C12 C13 177.6(8)
N2 C4 C12 C13 -11.4(12)
C11 C12 C13 C15 -45.7(13)
C4 C12 C13 C15 136.3(10)
C11 C12 C13 C14B 75.4(12)
C4 C12 C13 C14B -102.7(11)
C24 C16 C17 C21 1.7(14)
N1 C16 C17 C21 -174.2(8)
C24 C16 C17 C18 -178.1(9)
N1 C16 C17 C18 6.0(13)
C16 C17 C18 C20 -146.8(10)
C21 C17 C18 C20 33.5(14)
C16 C17 C18 C19 91.3(12)
C21 C17 C18 C19 -88.4(12)
C16 C17 C21 C22 -1.6(15)
C18 C17 C21 C22 178.2(10)
C17 C21 C22 C23 0.7(18)
C21 C22 C23 C24 0.2(18)
C17 C16 C24 C23 -0.8(13)
N1 C16 C24 C23 175.0(8)
C17 C16 C24 C25 179.0(9)
N1 C16 C24 C25 -5.1(12)
C22 C23 C24 C16 -0.2(15)
C22 C23 C24 C25 180.0(10)
C16 C24 C25 C26 85.4(11)
C23 C24 C25 C26 -94.7(11)
C16 C24 C25 C27 -150.3(9)
C23 C24 C25 C27 29.5(13)
C36 C28 C29 C33 -3.0(13)
N3 C28 C29 C33 171.8(7)
C36 C28 C29 C30B 166.0(16)
N3 C28 C29 C30B -19.3(19)
C36 C28 C29 C30 -170.0(14)
N3 C28 C29 C30 4.8(16)
C31B C30B C29 C28 -154.4(18)
C32B C30B C29 C28 83(2)
C31B C30B C29 C33 15(3)
C32B C30B C29 C33 -108(2)
C31B C30B C29 C30 140(6)
C32B C30B C29 C30 17(4)
C32 C30 C29 C28 -96(2)
C31 C30 C29 C28 140(2)
C32 C30 C29 C33 98(2)
C31 C30 C29 C33 -25(3)
C32 C30 C29 C30B 31(4)
C31 C30 C29 C30B -93(5)
C28 C29 C33 C34 -0.3(14)
C30B C29 C33 C34 -170.8(15)
C30 C29 C33 C34 165.1(15)
C29 C33 C34 C35 3.6(15)
C33 C34 C35 C36 -3.7(15)
C29 C28 C36 C35 2.8(13)
N3 C28 C36 C35 -172.1(7)
C29 C28 C36 C37 -175.1(9)
N3 C28 C36 C37 10.0(12)
C34 C35 C36 C28 0.5(13)
C34 C35 C36 C37 178.5(9)
C28 C36 C37 C39 125.8(9)
C35 C36 C37 C39 -51.9(12)
C28 C36 C37 C38 -108.3(10)
C35 C36 C37 C38 73.9(12)
N3 C40 C41 C42 1.3(16)
C51 C40 C41 C42 -179.7(9)
N3 C40 C41 C50 -179.2(8)
C51 C40 C41 C50 -0.2(8)
C50 C41 C42 C43 -1.0(12)
C40 C41 C42 C43 178.4(9)
C41 C42 C43 C44 0.0(13)
C42 C43 C44 C45 0.5(13)
C43 C44 C45 C50 0.0(12)
C43 C44 C45 C46 178.7(8)
C44 C45 C46 C47 -179.7(8)
C50 C45 C46 C47 -1.0(12)
C45 C46 C47 C48 -0.5(13)
C46 C47 C48 C49 1.0(13)
C47 C48 C49 C50 0.1(12)
C47 C48 C49 C51 -179.4(8)
C48 C49 C50 C45 -1.6(12)
C51 C49 C50 C45 178.0(7)
C48 C49 C50 C41 -179.8(7)
C51 C49 C50 C41 -0.2(9)
C44 C45 C50 C49 -179.2(7)
C46 C45 C50 C49 2.0(11)
C44 C45 C50 C41 -1.1(11)
C46 C45 C50 C41 -179.9(7)
C42 C41 C50 C49 179.9(7)
C40 C41 C50 C49 0.2(9)
C42 C41 C50 C45 1.6(12)
C40 C41 C50 C45 -178.0(7)
C48 C49 C51 N4 3.7(16)
C50 C49 C51 N4 -175.8(9)
C48 C49 C51 C40 179.6(9)
C50 C49 C51 C40 0.1(8)
N3 C40 C51 N4 -4.3(12)
C41 C40 C51 N4 176.6(7)
N3 C40 C51 C49 179.2(7)
C41 C40 C51 C49 0.1(8)
C60 C52 C53 C57 3.7(13)
N4 C52 C53 C57 178.3(8)
C60 C52 C53 C54 -179.2(8)
N4 C52 C53 C54 -4.6(12)
C57 C53 C54 C55 91.9(10)
C52 C53 C54 C55 -85.1(11)
C57 C53 C54 C56 -31.4(13)
C52 C53 C54 C56 151.6(9)
C52 C53 C57 C58 -1.5(13)
C54 C53 C57 C58 -178.6(9)
C53 C57 C58 C59 -0.7(15)
C57 C58 C59 C60 0.9(15)
C58 C59 C60 C52 1.2(13)
C58 C59 C60 C61 179.1(8)
C53 C52 C60 C59 -3.6(13)
N4 C52 C60 C59 -178.0(7)
C53 C52 C60 C61 178.5(8)
N4 C52 C60 C61 4.1(12)
C59 C60 C61 C63 -13.5(12)
C52 C60 C61 C63 164.3(8)
C59 C60 C61 C62 112.2(9)
C52 C60 C61 C62 -70.0(10)
N2 C1 N1 C3 0.4(8)
Au1 C1 N1 C3 176.4(5)
N2 C1 N1 C16 -179.7(7)
Au1 C1 N1 C16 -3.7(11)
C2 C3 N1 C1 0.4(9)
C2 C3 N1 C16 -179.5(7)
C24 C16 N1 C1 84.3(10)
C17 C16 N1 C1 -99.6(9)
C24 C16 N1 C3 -95.8(9)
C17 C16 N1 C3 80.3(10)
N1 C1 N2 C2 -1.1(8)
Au1 C1 N2 C2 -176.5(6)
N1 C1 N2 C4 -173.2(7)
Au1 C1 N2 C4 11.4(12)
C3 C2 N2 C1 1.5(10)
C3 C2 N2 C4 174.2(7)
C12 C4 N2 C1 96.1(9)
C5 C4 N2 C1 -92.4(10)
C12 C4 N2 C2 -75.2(10)
C5 C4 N2 C2 96.2(9)
C41 C40 N3 C28 -3.0(12)
C51 C40 N3 C28 178.1(7)
C41 C40 N3 Au1 176.1(6)
C51 C40 N3 Au1 -2.8(11)
C29 C28 N3 C40 -84.6(9)
C36 C28 N3 C40 90.6(9)
C29 C28 N3 Au1 96.1(8)
C36 C28 N3 Au1 -88.6(7)
C1 Au1 N3 C40 -179.3(19)
C1 Au1 N3 C28 -0.3(15)
C49 C51 N4 C52 -5.1(13)
C40 C51 N4 C52 179.5(7)
C60 C52 N4 C51 -80.5(10)
C53 C52 N4 C51 104.6(9)
